data_7135949
loop_
_publ_author_name
'Thakur, Arunabha'
'Bedajna, Shantabh'
'Karimi, Mohammadjavad'
'Gabba\"i, Fran\,cois P.'

_publ_section_title
;
 Macrocyclic stibine-bridged [1.1.1] and [1.1.1.1] ferrocenophanes
;
_journal_name_full 'Chemical Communications'
_journal_paper_doi 10.1039/D6CC02816K
_journal_year 2026
_chemical_formula_moiety 'C48 H39 Fe3 Sb3, 2(C H2 Cl2)'
_chemical_formula_sum 'C50 H43 Cl4 Fe3 Sb3'
_chemical_formula_weight 1318.44
_space_group_crystal_system triclinic
_space_group_IT_number 2
_space_group_name_Hall '-P 1'
_space_group_name_H-M_alt 'P -1'
_atom_sites_solution_hydrogens geom
_audit_creation_date 2026-05-05
_audit_creation_method
;
Olex2 1.5
(compiled 2026.04.10 svn.r48fbca5a for OlexSys, GUI svn.r7537)
;
_audit_update_record
;
2026-05-05 deposited with the CCDC.	2026-06-11 downloaded from the CCDC.
;
_cell_angle_alpha 63.134(2)
_cell_angle_beta 66.276(2)
_cell_angle_gamma 83.294(2)
_cell_formula_units_Z 2
_cell_length_a 13.2922(11)
_cell_length_b 14.1895(12)
_cell_length_c 15.1482(13)
_cell_measurement_reflns_used 9719
_cell_measurement_temperature 110.00
_cell_measurement_theta_max 30.104
_cell_measurement_theta_min 2.420
_cell_volume 2325.9(3)
_computing_cell_refinement 'SAINT V8.42'
_computing_data_reduction 'SAINT V8.42'
_computing_molecular_graphics 'Olex2 1.5 (Dolomanov et al., 2009)'
_computing_publication_material 'Olex2 1.5 (Dolomanov et al., 2009)'
_computing_structure_refinement 'XL  (Sheldrick, 2008)'
_diffrn_ambient_temperature 110.00
_diffrn_measured_fraction_theta_full 0.999
_diffrn_measured_fraction_theta_max 0.996
_diffrn_measurement_device_type 'Bruuke D8 Quest'
_diffrn_radiation_type MoK\a
_diffrn_radiation_wavelength 0.71073
_diffrn_reflns_av_R_equivalents 0.0801
_diffrn_reflns_av_unetI/netI 0.0601
_diffrn_reflns_Laue_measured_fraction_full 0.999
_diffrn_reflns_Laue_measured_fraction_max 0.996
_diffrn_reflns_limit_h_max 18
_diffrn_reflns_limit_h_min -18
_diffrn_reflns_limit_k_max 20
_diffrn_reflns_limit_k_min -20
_diffrn_reflns_limit_l_max 21
_diffrn_reflns_limit_l_min -21
_diffrn_reflns_number 66896
_diffrn_reflns_point_group_measured_fraction_full 0.999
_diffrn_reflns_point_group_measured_fraction_max 0.996
_diffrn_reflns_theta_full 25.242
_diffrn_reflns_theta_max 30.185
_diffrn_reflns_theta_min 2.234
_diffrn_source_current 1.0
_diffrn_source_power 0.05
_diffrn_source_voltage 50.0
_exptl_absorpt_coefficient_mu 2.893
_exptl_absorpt_correction_T_max 0.7460
_exptl_absorpt_correction_T_min 0.4001
_exptl_absorpt_correction_type multi-scan
_exptl_absorpt_process_details
;
SADABS-2016/2 (Bruker,2016/2) was used for absorption correction.
wR2(int) was 0.1414 before and 0.0836 after correction.
The Ratio of minimum to maximum transmission is 0.5363.
The \l/2 correction factor is Not present.
;
_exptl_crystal_colour orange
_exptl_crystal_colour_primary orange
_exptl_crystal_density_diffrn 1.883
_exptl_crystal_description block
_exptl_crystal_F_000 1284
_exptl_crystal_size_max 0.2
_exptl_crystal_size_mid 0.2
_exptl_crystal_size_min 0.2
_refine_diff_density_max 2.352
_refine_diff_density_min -2.216
_refine_diff_density_rms 0.218
_refine_ls_extinction_method none
_refine_ls_goodness_of_fit_ref 1.022
_refine_ls_hydrogen_treatment constr
_refine_ls_matrix_type full
_refine_ls_number_parameters 541
_refine_ls_number_reflns 13736
_refine_ls_number_restraints 12
_refine_ls_restrained_S_all 1.024
_refine_ls_R_factor_all 0.0768
_refine_ls_R_factor_gt 0.0531
_refine_ls_shift/su_max 0.001
_refine_ls_shift/su_mean 0.000
_refine_ls_structure_factor_coef Fsqd
_refine_ls_weighting_details 'w=1/[\s^2^(Fo^2^)+(0.0668P)^2^+15.2019P] where P=(Fo^2^+2Fc^2^)/3'
_refine_ls_weighting_scheme calc
_refine_ls_wR_factor_gt 0.1330
_refine_ls_wR_factor_ref 0.1491
_reflns_Friedel_coverage 0.000
_reflns_number_gt 10499
_reflns_number_total 13736
_reflns_threshold_expression 'I > 2\s(I)'
_cod_data_source_file d6cc02816k2.cif
_cod_data_source_block at_tetramer_tri_1_a
_cod_database_code 7135949
_shelx_shelxl_version_number 2019/1
_shelx_space_group_comment
;
The symmetry employed for this shelxl refinement is uniquely defined
by the following loop, which should always be used as a source of
symmetry information in preference to the above space-group names.
They are only intended as comments.
;
_shelx_estimated_absorpt_t_max 0.595
_shelx_estimated_absorpt_t_min 0.595
_olex2_refinement_description
;
1. Fixed Uiso
 At 1.2 times of:
  All C(H) groups, All C(H,H) groups
2. Uiso/Uaniso restraints and constraints
Uanis(Cl4) \\sim Ueq, Uanis(Cl3) \\sim Ueq: with sigma of 0.1 and sigma for
terminal atoms of 0.2
Uanis(Cl4) \\sim Ueq: with sigma of 0.01 and sigma for terminal atoms of 0.02
3.a Secondary CH2 refined with riding coordinates:
 C01O(H01N,H01O), C1(H1A,H1B)
3.b Aromatic/amide H refined with riding coordinates:
 C00A(H00A), C00F(H00F), C00H(H00H), C00I(H00I), C00K(H00K), C00M(H00M),
 C00N(H00N), C00O(H00O), C00P(H00P), C00Q(H00Q), C00R(H00R), C00S(H00S),
 C00T(H00T), C00U(H00U), C00W(H00W), C00X(H00X), C00Y(H00Y), C00Z(H00Z),
 C010(H010), C012(H012), C013(H013), C014(H014), C015(H015), C016(H016),
 C017(H017), C019(H019), C01A(H01A), C01B(H01B), C01C(H01C), C01D(H01D),
 C01E(H01E), C01F(H01F), C01G(H01G), C01H(H01H), C01I(H01I), C01J(H01J),
 C01K(H01K), C01L(H01L), C01M(H01M)
;
_olex2_submission_special_instructions 'No special instructions were received'

loop_
_space_group_symop_operation_xyz
'x, y, z'
'-x, -y, -z'

loop_
_atom_site_label
_atom_site_type_symbol
_atom_site_fract_x
_atom_site_fract_y
_atom_site_fract_z
_atom_site_U_iso_or_equiv
_atom_site_adp_type
_atom_site_occupancy
_atom_site_site_symmetry_order
_atom_site_calc_flag
_atom_site_refinement_flags_posn
_atom_site_refinement_flags_adp
_atom_site_refinement_flags_occupancy
_atom_site_disorder_assembly
_atom_site_disorder_group
Sb01 Sb 0.41768(3) 0.68563(3) 1.00654(3) 0.01753(8) Uani 1 1 d . . . . .
Sb02 Sb 0.64473(3) 0.93932(3) 0.55641(3) 0.01952(9) Uani 1 1 d . . . . .
Sb03 Sb 0.29747(3) 0.73048(3) 0.71572(3) 0.01982(9) Uani 1 1 d . . . . .
Fe04 Fe 0.57882(6) 0.67358(6) 0.59396(6) 0.01674(15) Uani 1 1 d . . . . .
Fe05 Fe 0.19187(6) 0.56055(6) 1.00473(6) 0.01814(15) Uani 1 1 d . . . . .
Fe06 Fe 0.55768(6) 0.95308(6) 0.80883(6) 0.01944(16) Uani 1 1 d . . . . .
Cl2 Cl 0.1406(2) 0.9715(3) 1.0052(3) 0.0841(9) Uani 1 1 d . . . . .
Cl1 Cl 0.1856(3) 1.1895(3) 0.9547(4) 0.1066(13) Uani 1 1 d . . . . .
C009 C 0.2461(4) 0.6496(4) 1.0563(4) 0.0209(10) Uani 1 1 d . . . . .
C00A C 0.5811(4) 0.6932(4) 0.7184(4) 0.0179(9) Uani 1 1 d . . . . .
H00A H 0.519600 0.706219 0.770525 0.022 Uiso 1 1 calc R U . . .
C00B C 0.8065(4) 0.9673(4) 0.4316(4) 0.0221(11) Uani 1 1 d . . . . .
C00C C 0.2599(5) 0.5774(4) 0.8491(4) 0.0215(10) Uani 1 1 d . . . . .
Cl4 Cl 0.8431(5) 0.6442(6) 0.3068(5) 0.206(3) Uani 1 1 d . U . . .
C00E C 0.4201(4) 0.6891(4) 0.5999(4) 0.0191(10) Uani 1 1 d . . . . .
C00F C 0.1769(5) 0.7086(5) 1.0004(4) 0.0229(11) Uani 1 1 d . . . . .
H00F H 0.197764 0.774578 0.937472 0.028 Uiso 1 1 calc R U . . .
C00G C 0.6558(4) 0.7725(4) 0.6180(4) 0.0183(9) Uani 1 1 d . . . . .
C00H C 0.7100(4) 0.6075(5) 0.6316(5) 0.0230(11) Uani 1 1 d . . . . .
H00H H 0.750202 0.553368 0.615634 0.028 Uiso 1 1 calc R U . . .
C00I C 0.6157(5) 0.5910(4) 0.7264(4) 0.0217(10) Uani 1 1 d . . . . .
H00I H 0.581546 0.524384 0.784644 0.026 Uiso 1 1 calc R U . . .
C00J C 0.4043(5) 0.6904(4) 1.1506(4) 0.0199(10) Uani 1 1 d . . . . .
C00K C 0.4548(5) 0.5867(5) 0.6097(5) 0.0237(11) Uani 1 1 d . . . . .
H00K H 0.419526 0.520918 0.668836 0.028 Uiso 1 1 calc R U . . .
C00L C 0.4165(4) 0.8534(4) 0.9207(4) 0.0193(10) Uani 1 1 d . . . . .
C00M C 0.4979(4) 0.7656(4) 0.4993(4) 0.0201(10) Uani 1 1 d . . . . .
H00M H 0.496213 0.840440 0.471257 0.024 Uiso 1 1 calc R U . . .
C00N C 0.3277(4) 0.5202(5) 0.9074(4) 0.0217(10) Uani 1 1 d . . . . .
H00N H 0.402073 0.540874 0.887610 0.026 Uiso 1 1 calc R U . . .
C00O C 0.2656(5) 0.4281(5) 0.9992(5) 0.0255(11) Uani 1 1 d . . . . .
H00O H 0.290907 0.376433 1.051014 0.031 Uiso 1 1 calc R U . . .
C00P C 0.4329(5) 1.0323(5) 0.8724(5) 0.0292(13) Uani 1 1 d . . . . .
H00P H 0.441603 1.097082 0.873829 0.035 Uiso 1 1 calc R U . . .
C00Q C 0.6918(5) 1.0487(5) 0.6800(5) 0.0259(12) Uani 1 1 d . . . . .
H00Q H 0.690043 1.117839 0.627270 0.031 Uiso 1 1 calc R U . . .
C00R C 0.4310(4) 0.9289(5) 0.9528(4) 0.0231(11) Uani 1 1 d . . . . .
H00R H 0.438289 0.912594 1.017992 0.028 Uiso 1 1 calc R U . . .
C00S C 0.4193(5) 1.0208(5) 0.7884(5) 0.0282(12) Uani 1 1 d . . . . .
H00S H 0.416285 1.076968 0.724319 0.034 Uiso 1 1 calc R U . . .
C00T C 0.5511(5) 0.5996(5) 0.5159(5) 0.0260(12) Uani 1 1 d . . . . .
H00T H 0.590049 0.544351 0.501276 0.031 Uiso 1 1 calc R U . . .
C00U C 0.1818(5) 0.5550(4) 1.1449(4) 0.0217(10) Uani 1 1 d . . . . .
H00U H 0.206570 0.500432 1.195506 0.026 Uiso 1 1 calc R U . . .
C00V C 0.6846(4) 0.9518(4) 0.6740(4) 0.0206(10) Uani 1 1 d . . . . .
C00W C 0.7345(4) 0.7177(5) 0.5647(5) 0.0221(10) Uani 1 1 d . . . . .
H00W H 0.793203 0.749882 0.495878 0.026 Uiso 1 1 calc R U . . .
C00X C 0.6900(4) 0.8673(5) 0.7699(5) 0.0236(11) Uani 1 1 d . . . . .
H00X H 0.687367 0.793971 0.787974 0.028 Uiso 1 1 calc R U . . .
C00Y C 0.4110(4) 0.9108(5) 0.8177(4) 0.0232(11) Uani 1 1 d . . . . .
H00Y H 0.403261 0.880765 0.775843 0.028 Uiso 1 1 calc R U . . .
C00Z C 0.0728(5) 0.6518(5) 1.0548(5) 0.0284(12) Uani 1 1 d . . . . .
H00Z H 0.011461 0.673380 1.035082 0.034 Uiso 1 1 calc R U . . .
C010 C 0.5779(5) 0.7100(5) 0.4488(4) 0.0236(11) Uani 1 1 d . . . . .
H010 H 0.638773 0.741522 0.381534 0.028 Uiso 1 1 calc R U . . .
Cl3 Cl 1.0006(5) 0.6169(10) 0.4020(7) 0.250(5) Uani 1 1 d . U . . .
C012 C 0.7018(5) 1.0243(5) 0.7769(5) 0.0303(13) Uani 1 1 d . . . . .
H012 H 0.708560 1.074336 0.800157 0.036 Uiso 1 1 calc R U . . .
C013 C 0.5001(5) 0.6846(5) 1.1692(5) 0.0255(11) Uani 1 1 d . . . . .
H013 H 0.569101 0.680954 1.117737 0.031 Uiso 1 1 calc R U . . .
C014 C 0.1590(5) 0.4267(5) 0.9997(5) 0.0292(13) Uani 1 1 d . . . . .
H014 H 0.100176 0.373883 1.052302 0.035 Uiso 1 1 calc R U . . .
C015 C 0.9035(5) 0.9532(5) 0.4510(5) 0.0279(12) Uani 1 1 d . . . . .
H015 H 0.899701 0.936507 0.520570 0.033 Uiso 1 1 calc R U . . .
C016 C 0.0748(5) 0.5560(5) 1.1447(5) 0.0274(12) Uani 1 1 d . . . . .
H016 H 0.015602 0.503048 1.194949 0.033 Uiso 1 1 calc R U . . .
C017 C 0.8152(5) 0.9905(5) 0.3285(5) 0.0282(12) Uani 1 1 d . . . . .
H017 H 0.750636 0.999763 0.313884 0.034 Uiso 1 1 calc R U . . .
C018 C 0.1605(5) 0.7181(5) 0.6792(5) 0.0300(13) Uani 1 1 d . . . . .
C019 C 0.3041(5) 0.6956(5) 1.2272(5) 0.0283(12) Uani 1 1 d . . . . .
H019 H 0.238388 0.700260 1.215258 0.034 Uiso 1 1 calc R U . . .
C01A C 0.7001(5) 0.9120(5) 0.8344(5) 0.0286(13) Uani 1 1 d . . . . .
H01A H 0.704701 0.873897 0.902619 0.034 Uiso 1 1 calc R U . . .
C01B C 0.1550(5) 0.5175(5) 0.9085(4) 0.0244(11) Uani 1 1 d . . . . .
H01B H 0.092835 0.535673 0.889754 0.029 Uiso 1 1 calc R U . . .
C01C C 0.9180(6) 1.0001(6) 0.2475(5) 0.0399(16) Uani 1 1 d . . . . .
H01C H 0.923478 1.016642 0.177466 0.048 Uiso 1 1 calc R U . . .
C01D C 0.3944(6) 0.6894(5) 1.3392(5) 0.0322(13) Uani 1 1 d . . . . .
H01D H 0.390935 0.689880 1.402908 0.039 Uiso 1 1 calc R U . . .
C01E C 0.4944(6) 0.6843(5) 1.2633(5) 0.0311(14) Uani 1 1 d . . . . .
H01E H 0.559839 0.680485 1.275466 0.037 Uiso 1 1 calc R U . . .
C01F C 0.0645(6) 0.7623(6) 0.7192(7) 0.048(2) Uani 1 1 d . . . . .
H01F H 0.062216 0.796845 0.761013 0.057 Uiso 1 1 calc R U . . .
C01G C 1.0042(5) 0.9638(6) 0.3687(6) 0.0372(15) Uani 1 1 d . . . . .
H01G H 1.069539 0.955771 0.381765 0.045 Uiso 1 1 calc R U . . .
C01H C 1.0114(6) 0.9858(7) 0.2683(6) 0.0423(17) Uani 1 1 d . . . . .
H01H H 1.081264 0.991145 0.213096 0.051 Uiso 1 1 calc R U . . .
C01I C 0.2999(6) 0.6939(6) 1.3209(5) 0.0385(16) Uani 1 1 d . . . . .
H01I H 0.230814 0.695930 1.373378 0.046 Uiso 1 1 calc R U . . .
C01J C -0.0280(7) 0.7578(7) 0.7004(10) 0.067(3) Uani 1 1 d . . . . .
H01J H -0.093556 0.786764 0.730524 0.081 Uiso 1 1 calc R U . . .
C01K C 0.1645(6) 0.6706(9) 0.6163(6) 0.057(3) Uani 1 1 d . . . . .
H01K H 0.229010 0.639110 0.588351 0.069 Uiso 1 1 calc R U . . .
C01L C -0.0230(7) 0.7107(8) 0.6375(8) 0.071(4) Uani 1 1 d . . . . .
H01L H -0.085788 0.706862 0.623857 0.086 Uiso 1 1 calc R U . . .
C01M C 0.0714(9) 0.6693(11) 0.5942(7) 0.087(4) Uani 1 1 d . . . . .
H01M H 0.074445 0.639160 0.548609 0.104 Uiso 1 1 calc R U . . .
C01O C 0.1534(10) 1.1080(10) 0.9142(10) 0.082(3) Uani 1 1 d . . . . .
H01N H 0.211131 1.119622 0.843062 0.098 Uiso 1 1 calc R U . . .
H01O H 0.082907 1.126925 0.905013 0.098 Uiso 1 1 calc R U . . .
C1 C 0.9667(10) 0.7149(11) 0.3023(9) 0.091(4) Uani 1 1 d . . . . .
H1A H 1.029462 0.738449 0.231415 0.110 Uiso 1 1 calc R U . . .
H1B H 0.942890 0.776662 0.317465 0.110 Uiso 1 1 calc R U . . .

loop_
_atom_site_aniso_label
_atom_site_aniso_U_11
_atom_site_aniso_U_22
_atom_site_aniso_U_33
_atom_site_aniso_U_23
_atom_site_aniso_U_13
_atom_site_aniso_U_12
Sb01 0.01869(16) 0.01866(17) 0.01432(15) -0.00639(13) -0.00611(12) -0.00091(12)
Sb02 0.01918(16) 0.01788(17) 0.01930(17) -0.00681(14) -0.00722(13) 0.00143(12)
Sb03 0.01927(16) 0.02188(18) 0.01598(16) -0.00614(14) -0.00700(13) 0.00006(13)
Fe04 0.0187(3) 0.0164(3) 0.0152(3) -0.0062(3) -0.0076(3) 0.0008(3)
Fe05 0.0165(3) 0.0216(4) 0.0130(3) -0.0047(3) -0.0051(3) -0.0027(3)
Fe06 0.0191(3) 0.0186(4) 0.0170(3) -0.0066(3) -0.0043(3) -0.0020(3)
Cl2 0.0617(16) 0.107(2) 0.0823(19) -0.0529(18) -0.0152(14) 0.0086(15)
Cl1 0.112(3) 0.118(3) 0.159(4) -0.092(3) -0.094(3) 0.051(2)
C009 0.024(2) 0.024(3) 0.017(2) -0.010(2) -0.008(2) -0.002(2)
C00A 0.018(2) 0.022(3) 0.015(2) -0.007(2) -0.0087(18) 0.0015(19)
C00B 0.023(2) 0.019(2) 0.019(2) -0.006(2) -0.003(2) -0.004(2)
C00C 0.024(2) 0.023(3) 0.017(2) -0.008(2) -0.008(2) 0.001(2)
Cl4 0.125(4) 0.246(7) 0.163(5) -0.095(5) 0.006(3) 0.095(4)
C00E 0.018(2) 0.021(3) 0.018(2) -0.006(2) -0.0101(19) -0.0004(19)
C00F 0.027(3) 0.024(3) 0.020(2) -0.010(2) -0.012(2) 0.005(2)
C00G 0.017(2) 0.018(2) 0.018(2) -0.008(2) -0.0067(18) 0.0021(18)
C00H 0.021(2) 0.023(3) 0.033(3) -0.016(2) -0.015(2) 0.008(2)
C00I 0.030(3) 0.015(2) 0.021(2) -0.004(2) -0.015(2) 0.000(2)
C00J 0.028(3) 0.016(2) 0.019(2) -0.008(2) -0.012(2) 0.0007(19)
C00K 0.025(3) 0.024(3) 0.023(3) -0.007(2) -0.012(2) -0.004(2)
C00L 0.017(2) 0.017(2) 0.014(2) -0.0010(19) -0.0023(18) -0.0034(18)
C00M 0.024(2) 0.019(2) 0.015(2) -0.003(2) -0.0094(19) 0.000(2)
C00N 0.020(2) 0.026(3) 0.017(2) -0.008(2) -0.0073(19) -0.001(2)
C00O 0.028(3) 0.022(3) 0.022(3) -0.006(2) -0.010(2) 0.002(2)
C00P 0.029(3) 0.022(3) 0.024(3) -0.009(2) -0.001(2) 0.001(2)
C00Q 0.021(2) 0.024(3) 0.025(3) -0.010(2) -0.001(2) -0.009(2)
C00R 0.021(2) 0.029(3) 0.015(2) -0.010(2) -0.0023(19) -0.001(2)
C00S 0.022(3) 0.026(3) 0.022(3) -0.004(2) -0.005(2) 0.005(2)
C00T 0.030(3) 0.031(3) 0.028(3) -0.019(3) -0.017(2) 0.005(2)
C00U 0.025(3) 0.023(3) 0.014(2) -0.006(2) -0.0061(19) -0.002(2)
C00V 0.019(2) 0.022(3) 0.020(2) -0.011(2) -0.0049(19) -0.0025(19)
C00W 0.015(2) 0.025(3) 0.025(3) -0.012(2) -0.006(2) 0.0023(19)
C00X 0.019(2) 0.028(3) 0.024(3) -0.014(2) -0.006(2) 0.003(2)
C00Y 0.020(2) 0.030(3) 0.019(2) -0.009(2) -0.008(2) 0.001(2)
C00Z 0.020(3) 0.039(3) 0.028(3) -0.018(3) -0.009(2) 0.005(2)
C010 0.026(3) 0.029(3) 0.015(2) -0.010(2) -0.008(2) 0.004(2)
Cl3 0.108(4) 0.517(16) 0.228(7) -0.283(10) -0.017(4) -0.015(6)
C012 0.023(3) 0.038(3) 0.034(3) -0.023(3) -0.005(2) -0.008(2)
C013 0.033(3) 0.022(3) 0.026(3) -0.011(2) -0.016(2) 0.004(2)
C014 0.029(3) 0.030(3) 0.022(3) -0.009(2) -0.004(2) -0.011(2)
C015 0.026(3) 0.031(3) 0.025(3) -0.010(2) -0.009(2) -0.006(2)
C016 0.017(2) 0.038(3) 0.022(3) -0.014(3) -0.001(2) -0.006(2)
C017 0.028(3) 0.031(3) 0.022(3) -0.008(2) -0.010(2) -0.001(2)
C018 0.022(3) 0.034(3) 0.021(3) 0.002(2) -0.011(2) -0.005(2)
C019 0.033(3) 0.029(3) 0.022(3) -0.012(2) -0.009(2) -0.001(2)
C01A 0.019(2) 0.043(4) 0.029(3) -0.016(3) -0.013(2) 0.000(2)
C01B 0.023(3) 0.028(3) 0.022(3) -0.009(2) -0.009(2) -0.004(2)
C01C 0.041(4) 0.053(4) 0.023(3) -0.020(3) -0.004(3) -0.008(3)
C01D 0.049(4) 0.028(3) 0.023(3) -0.009(2) -0.020(3) 0.002(3)
C01E 0.056(4) 0.018(3) 0.033(3) -0.010(2) -0.033(3) 0.009(3)
C01F 0.026(3) 0.030(4) 0.066(5) -0.002(4) -0.019(3) -0.004(3)
C01G 0.026(3) 0.045(4) 0.041(4) -0.020(3) -0.013(3) 0.002(3)
C01H 0.031(3) 0.053(5) 0.034(4) -0.023(3) 0.001(3) -0.006(3)
C01I 0.047(4) 0.043(4) 0.025(3) -0.021(3) -0.006(3) -0.005(3)
C01J 0.031(4) 0.040(5) 0.098(8) 0.005(5) -0.035(5) -0.002(3)
C01K 0.032(4) 0.109(8) 0.027(3) -0.023(4) -0.009(3) -0.022(4)
C01L 0.040(5) 0.073(7) 0.057(5) 0.026(5) -0.033(4) -0.026(4)
C01M 0.068(7) 0.145(11) 0.030(4) -0.009(5) -0.022(4) -0.056(7)
C01O 0.072(7) 0.094(9) 0.085(8) -0.042(7) -0.034(6) 0.002(6)
C1 0.064(7) 0.102(9) 0.046(6) -0.005(6) -0.001(5) 0.030(6)

loop_
_atom_type_symbol
_atom_type_description
_atom_type_scat_dispersion_real
_atom_type_scat_dispersion_imag
_atom_type_scat_source
C C 0.0033 0.0016 'International Tables Vol C Tables 4.2.6.8 and 6.1.1.4'
H H 0.0000 0.0000 'International Tables Vol C Tables 4.2.6.8 and 6.1.1.4'
Cl Cl 0.1484 0.1585 'International Tables Vol C Tables 4.2.6.8 and 6.1.1.4'
Fe Fe 0.3463 0.8444 'International Tables Vol C Tables 4.2.6.8 and 6.1.1.4'
Sb Sb -0.5866 1.5461 'International Tables Vol C Tables 4.2.6.8 and 6.1.1.4'

loop_
_geom_angle_atom_site_label_1
_geom_angle_atom_site_label_2
_geom_angle_atom_site_label_3
_geom_angle
_geom_angle_site_symmetry_1
_geom_angle_site_symmetry_3
_geom_angle_publ_flag
C009 Sb01 C00J 96.6(2) . . ?
C00L Sb01 C009 96.2(2) . . ?
C00L Sb01 C00J 94.2(2) . . ?
C00G Sb02 C00B 91.1(2) . . ?
C00G Sb02 C00V 94.4(2) . . ?
C00V Sb02 C00B 99.8(2) . . ?
C00C Sb03 C018 94.3(2) . . ?
C00E Sb03 C00C 97.6(2) . . ?
C00E Sb03 C018 97.5(2) . . ?
C00A Fe04 C00E 108.0(2) . . ?
C00A Fe04 C00G 41.0(2) . . ?
C00A Fe04 C00H 68.6(2) . . ?
C00A Fe04 C00I 41.2(2) . . ?
C00A Fe04 C00K 123.0(2) . . ?
C00A Fe04 C00T 158.5(2) . . ?
C00A Fe04 C00W 68.7(2) . . ?
C00G Fe04 C00E 123.0(2) . . ?
C00H Fe04 C00E 159.7(2) . . ?
C00H Fe04 C00G 68.5(2) . . ?
C00H Fe04 C00K 123.1(2) . . ?
C00H Fe04 C00T 106.5(2) . . ?
C00H Fe04 C00W 40.5(2) . . ?
C00I Fe04 C00E 123.8(2) . . ?
C00I Fe04 C00G 69.1(2) . . ?
C00I Fe04 C00H 40.5(2) . . ?
C00I Fe04 C00K 107.5(2) . . ?
C00I Fe04 C00T 121.5(2) . . ?
C00I Fe04 C00W 68.5(2) . . ?
C00K Fe04 C00E 40.7(2) . . ?
C00K Fe04 C00G 159.2(2) . . ?
C00K Fe04 C00T 40.9(2) . . ?
C00M Fe04 C00A 123.8(2) . . ?
C00M Fe04 C00E 41.1(2) . . ?
C00M Fe04 C00G 107.4(2) . . ?
C00M Fe04 C00H 157.5(2) . . ?
C00M Fe04 C00I 160.7(2) . . ?
C00M Fe04 C00K 68.7(2) . . ?
C00M Fe04 C00T 68.9(2) . . ?
C00M Fe04 C00W 122.0(2) . . ?
C00T Fe04 C00E 69.0(2) . . ?
C00T Fe04 C00G 158.6(2) . . ?
C00W Fe04 C00E 158.7(2) . . ?
C00W Fe04 C00G 40.8(2) . . ?
C00W Fe04 C00K 158.7(2) . . ?
C00W Fe04 C00T 121.9(2) . . ?
C010 Fe04 C00A 159.9(2) . . ?
C010 Fe04 C00E 69.2(2) . . ?
C010 Fe04 C00G 122.6(2) . . ?
C010 Fe04 C00H 121.1(2) . . ?
C010 Fe04 C00I 156.9(2) . . ?
C010 Fe04 C00K 68.8(2) . . ?
C010 Fe04 C00M 41.1(2) . . ?
C010 Fe04 C00T 40.8(2) . . ?
C010 Fe04 C00W 106.2(2) . . ?
C00C Fe05 C009 124.1(2) . . ?
C00F Fe05 C009 40.8(2) . . ?
C00F Fe05 C00C 109.0(2) . . ?
C00N Fe05 C009 107.4(2) . . ?
C00N Fe05 C00C 41.1(2) . . ?
C00N Fe05 C00F 123.6(2) . . ?
C00N Fe05 C00O 40.7(2) . . ?
C00N Fe05 C00U 122.2(2) . . ?
C00N Fe05 C00Z 159.6(2) . . ?
C00N Fe05 C014 68.4(2) . . ?
C00N Fe05 C016 158.0(2) . . ?
C00N Fe05 C01B 68.4(2) . . ?
C00O Fe05 C009 121.1(2) . . ?
C00O Fe05 C00C 69.1(2) . . ?
C00O Fe05 C00F 158.3(2) . . ?
C00O Fe05 C00U 105.4(2) . . ?
C00O Fe05 C00Z 158.9(2) . . ?
C00O Fe05 C014 40.7(2) . . ?
C00O Fe05 C016 121.3(3) . . ?
C00O Fe05 C01B 68.4(2) . . ?
C00U Fe05 C009 40.8(2) . . ?
C00U Fe05 C00C 159.7(2) . . ?
C00U Fe05 C00F 68.5(2) . . ?
C00U Fe05 C00Z 68.4(2) . . ?
C00U Fe05 C014 120.5(2) . . ?
C00U Fe05 C016 40.8(2) . . ?
C00U Fe05 C01B 157.1(2) . . ?
C00Z Fe05 C009 68.2(2) . . ?
C00Z Fe05 C00C 123.6(2) . . ?
C00Z Fe05 C00F 40.1(2) . . ?
C014 Fe05 C009 156.6(2) . . ?
C014 Fe05 C00C 68.8(2) . . ?
C014 Fe05 C00F 160.5(3) . . ?
C014 Fe05 C00Z 123.7(3) . . ?
C014 Fe05 C016 106.1(2) . . ?
C014 Fe05 C01B 40.6(2) . . ?
C016 Fe05 C009 68.7(2) . . ?
C016 Fe05 C00C 158.8(2) . . ?
C016 Fe05 C00F 68.5(2) . . ?
C016 Fe05 C00Z 41.0(3) . . ?
C016 Fe05 C01B 122.2(2) . . ?
C01B Fe05 C009 161.3(2) . . ?
C01B Fe05 C00C 40.8(2) . . ?
C01B Fe05 C00F 125.2(2) . . ?
C01B Fe05 C00Z 109.0(2) . . ?
C00P Fe06 C00L 68.3(2) . . ?
C00P Fe06 C00R 40.4(2) . . ?
C00P Fe06 C00V 147.9(2) . . ?
C00P Fe06 C00X 169.0(3) . . ?
C00Q Fe06 C00L 170.7(2) . . ?
C00Q Fe06 C00P 114.6(2) . . ?
C00Q Fe06 C00R 147.2(2) . . ?
C00Q Fe06 C00V 40.8(2) . . ?
C00Q Fe06 C00X 68.2(2) . . ?
C00Q Fe06 C01A 68.4(3) . . ?
C00R Fe06 C00L 40.3(2) . . ?
C00R Fe06 C00V 171.0(2) . . ?
C00R Fe06 C00X 132.0(2) . . ?
C00S Fe06 C00L 68.2(2) . . ?
C00S Fe06 C00P 41.0(3) . . ?
C00S Fe06 C00Q 107.7(2) . . ?
C00S Fe06 C00R 68.1(2) . . ?
C00S Fe06 C00V 116.4(2) . . ?
C00S Fe06 C00X 149.7(2) . . ?
C00S Fe06 C012 129.0(3) . . ?
C00S Fe06 C01A 167.9(3) . . ?
C00V Fe06 C00L 132.5(2) . . ?
C00X Fe06 C00L 110.8(2) . . ?
C00X Fe06 C00V 40.6(2) . . ?
C00Y Fe06 C00L 40.5(2) . . ?
C00Y Fe06 C00P 68.8(3) . . ?
C00Y Fe06 C00Q 131.0(2) . . ?
C00Y Fe06 C00R 68.1(2) . . ?
C00Y Fe06 C00S 40.7(2) . . ?
C00Y Fe06 C00V 109.7(2) . . ?
C00Y Fe06 C00X 118.1(2) . . ?
C00Y Fe06 C012 168.5(3) . . ?
C00Y Fe06 C01A 150.2(3) . . ?
C012 Fe06 C00L 148.9(2) . . ?
C012 Fe06 C00P 106.5(3) . . ?
C012 Fe06 C00Q 40.2(2) . . ?
C012 Fe06 C00R 115.7(2) . . ?
C012 Fe06 C00V 68.3(2) . . ?
C012 Fe06 C00X 68.3(2) . . ?
C012 Fe06 C01A 40.8(3) . . ?
C01A Fe06 C00L 117.4(2) . . ?
C01A Fe06 C00P 129.0(3) . . ?
C01A Fe06 C00R 108.6(2) . . ?
C01A Fe06 C00V 68.7(2) . . ?
C01A Fe06 C00X 40.9(2) . . ?
Fe05 C009 Sb01 121.7(3) . . ?
C00F C009 Sb01 126.8(4) . . ?
C00F C009 Fe05 69.2(3) . . ?
C00U C009 Sb01 125.9(4) . . ?
C00U C009 Fe05 68.4(3) . . ?
C00U C009 C00F 106.9(5) . . ?
Fe04 C00A H00A 125.8 . . ?
C00G C00A Fe04 70.3(3) . . ?
C00G C00A H00A 125.9 . . ?
C00I C00A Fe04 69.5(3) . . ?
C00I C00A H00A 125.9 . . ?
C00I C00A C00G 108.1(5) . . ?
C015 C00B Sb02 123.0(4) . . ?
C017 C00B Sb02 118.1(4) . . ?
C017 C00B C015 118.6(5) . . ?
Fe05 C00C Sb03 120.6(3) . . ?
C00N C00C Sb03 127.4(4) . . ?
C00N C00C Fe05 68.3(3) . . ?
C01B C00C Sb03 126.0(4) . . ?
C01B C00C Fe05 69.0(3) . . ?
C01B C00C C00N 106.0(5) . . ?
Fe04 C00E Sb03 120.0(2) . . ?
C00K C00E Sb03 129.3(4) . . ?
C00K C00E Fe04 68.9(3) . . ?
C00K C00E C00M 106.7(5) . . ?
C00M C00E Sb03 123.3(4) . . ?
C00M C00E Fe04 68.3(3) . . ?
Fe05 C00F H00F 126.2 . . ?
C009 C00F Fe05 70.0(3) . . ?
C009 C00F H00F 125.8 . . ?
C00Z C00F Fe05 69.5(4) . . ?
C00Z C00F C009 108.3(5) . . ?
C00Z C00F H00F 125.8 . . ?
Fe04 C00G Sb02 124.5(3) . . ?
C00A C00G Sb02 126.2(4) . . ?
C00A C00G Fe04 68.7(3) . . ?
C00W C00G Sb02 126.7(4) . . ?
C00W C00G Fe04 69.0(3) . . ?
C00W C00G C00A 107.0(5) . . ?
Fe04 C00H H00H 126.6 . . ?
C00I C00H Fe04 69.7(3) . . ?
C00I C00H H00H 125.6 . . ?
C00W C00H Fe04 69.8(3) . . ?
C00W C00H H00H 125.6 . . ?
C00W C00H C00I 108.9(5) . . ?
Fe04 C00I H00I 126.2 . . ?
C00A C00I Fe04 69.3(3) . . ?
C00A C00I H00I 126.2 . . ?
C00H C00I Fe04 69.8(3) . . ?
C00H C00I C00A 107.6(5) . . ?
C00H C00I H00I 126.2 . . ?
C013 C00J Sb01 118.3(4) . . ?
C019 C00J Sb01 122.7(4) . . ?
C019 C00J C013 119.0(5) . . ?
Fe04 C00K H00K 126.1 . . ?
C00E C00K Fe04 70.3(3) . . ?
C00E C00K H00K 125.5 . . ?
C00T C00K Fe04 69.6(3) . . ?
C00T C00K C00E 108.9(5) . . ?
C00T C00K H00K 125.5 . . ?
Fe06 C00L Sb01 123.4(3) . . ?
C00R C00L Sb01 125.3(4) . . ?
C00R C00L Fe06 69.2(3) . . ?
C00R C00L C00Y 107.3(5) . . ?
C00Y C00L Sb01 127.1(4) . . ?
C00Y C00L Fe06 68.6(3) . . ?
Fe04 C00M H00M 126.1 . . ?
C00E C00M Fe04 70.6(3) . . ?
C00E C00M H00M 125.8 . . ?
C010 C00M Fe04 69.0(3) . . ?
C010 C00M C00E 108.3(5) . . ?
C010 C00M H00M 125.8 . . ?
Fe05 C00N H00N 125.9 . . ?
C00C C00N Fe05 70.5(3) . . ?
C00C C00N H00N 125.5 . . ?
C00O C00N Fe05 69.7(3) . . ?
C00O C00N C00C 109.0(5) . . ?
C00O C00N H00N 125.5 . . ?
Fe05 C00O H00O 126.2 . . ?
C00N C00O Fe05 69.6(3) . . ?
C00N C00O H00O 126.1 . . ?
C014 C00O Fe05 69.8(4) . . ?
C014 C00O C00N 107.8(5) . . ?
C014 C00O H00O 126.1 . . ?
Fe06 C00P H00P 125.9 . . ?
C00R C00P Fe06 69.9(3) . . ?
C00R C00P H00P 126.5 . . ?
C00R C00P C00S 107.1(5) . . ?
C00S C00P Fe06 69.3(3) . . ?
C00S C00P H00P 126.5 . . ?
Fe06 C00Q H00Q 125.8 . . ?
C00V C00Q Fe06 70.3(3) . . ?
C00V C00Q H00Q 125.6 . . ?
C012 C00Q Fe06 69.8(3) . . ?
C012 C00Q H00Q 125.6 . . ?
C012 C00Q C00V 108.7(5) . . ?
Fe06 C00R H00R 126.0 . . ?
C00L C00R Fe06 70.5(3) . . ?
C00L C00R H00R 125.4 . . ?
C00P C00R Fe06 69.7(3) . . ?
C00P C00R C00L 109.3(5) . . ?
C00P C00R H00R 125.4 . . ?
Fe06 C00S H00S 126.5 . . ?
C00P C00S Fe06 69.7(3) . . ?
C00P C00S H00S 126.0 . . ?
C00Y C00S Fe06 69.5(3) . . ?
C00Y C00S C00P 108.1(5) . . ?
C00Y C00S H00S 126.0 . . ?
Fe04 C00T H00T 127.2 . . ?
C00K C00T Fe04 69.5(3) . . ?
C00K C00T H00T 126.2 . . ?
C010 C00T Fe04 68.7(3) . . ?
C010 C00T C00K 107.5(5) . . ?
C010 C00T H00T 126.2 . . ?
Fe05 C00U H00U 125.5 . . ?
C009 C00U Fe05 70.8(3) . . ?
C009 C00U H00U 125.6 . . ?
C016 C00U Fe05 69.7(3) . . ?
C016 C00U C009 108.8(5) . . ?
C016 C00U H00U 125.6 . . ?
Fe06 C00V Sb02 118.7(2) . . ?
C00Q C00V Sb02 124.7(4) . . ?
C00Q C00V Fe06 68.9(3) . . ?
C00X C00V Sb02 127.5(4) . . ?
C00X C00V Fe06 69.4(3) . . ?
C00X C00V C00Q 106.9(5) . . ?
Fe04 C00W H00W 125.9 . . ?
C00G C00W Fe04 70.2(3) . . ?
C00G C00W H00W 125.8 . . ?
C00H C00W Fe04 69.8(3) . . ?
C00H C00W C00G 108.5(5) . . ?
C00H C00W H00W 125.8 . . ?
Fe06 C00X H00X 126.5 . . ?
C00V C00X Fe06 70.1(3) . . ?
C00V C00X H00X 125.8 . . ?
C00V C00X C01A 108.5(5) . . ?
C01A C00X Fe06 69.2(3) . . ?
C01A C00X H00X 125.8 . . ?
Fe06 C00Y H00Y 125.1 . . ?
C00L C00Y Fe06 70.9(3) . . ?
C00L C00Y H00Y 125.9 . . ?
C00S C00Y Fe06 69.8(3) . . ?
C00S C00Y C00L 108.3(5) . . ?
C00S C00Y H00Y 125.9 . . ?
Fe05 C00Z H00Z 126.3 . . ?
C00F C00Z Fe05 70.4(3) . . ?
C00F C00Z H00Z 125.6 . . ?
C00F C00Z C016 108.7(5) . . ?
C016 C00Z Fe05 69.2(3) . . ?
C016 C00Z H00Z 125.6 . . ?
Fe04 C010 H010 125.5 . . ?
C00M C010 Fe04 69.8(3) . . ?
C00M C010 H010 125.8 . . ?
C00T C010 Fe04 70.5(3) . . ?
C00T C010 C00M 108.5(5) . . ?
C00T C010 H010 125.8 . . ?
Fe06 C012 H012 126.2 . . ?
C00Q C012 Fe06 70.0(3) . . ?
C00Q C012 H012 125.7 . . ?
C00Q C012 C01A 108.6(5) . . ?
C01A C012 Fe06 69.7(3) . . ?
C01A C012 H012 125.7 . . ?
C00J C013 H013 120.0 . . ?
C01E C013 C00J 120.0(6) . . ?
C01E C013 H013 120.0 . . ?
Fe05 C014 H014 126.1 . . ?
C00O C014 Fe05 69.6(3) . . ?
C00O C014 H014 125.9 . . ?
C00O C014 C01B 108.3(5) . . ?
C01B C014 Fe05 70.0(3) . . ?
C01B C014 H014 125.9 . . ?
C00B C015 H015 120.1 . . ?
C01G C015 C00B 119.7(6) . . ?
C01G C015 H015 120.1 . . ?
Fe05 C016 H016 125.9 . . ?
C00U C016 Fe05 69.5(3) . . ?
C00U C016 C00Z 107.3(5) . . ?
C00U C016 H016 126.4 . . ?
C00Z C016 Fe05 69.8(3) . . ?
C00Z C016 H016 126.4 . . ?
C00B C017 H017 119.9 . . ?
C01C C017 C00B 120.2(6) . . ?
C01C C017 H017 119.9 . . ?
C01F C018 Sb03 118.1(6) . . ?
C01K C018 Sb03 123.1(5) . . ?
C01K C018 C01F 118.8(7) . . ?
C00J C019 H019 119.9 . . ?
C01I C019 C00J 120.2(6) . . ?
C01I C019 H019 119.9 . . ?
Fe06 C01A H01A 125.8 . . ?
C00X C01A Fe06 69.9(3) . . ?
C00X C01A H01A 126.4 . . ?
C012 C01A Fe06 69.5(3) . . ?
C012 C01A C00X 107.2(5) . . ?
C012 C01A H01A 126.4 . . ?
Fe05 C01B H01B 126.4 . . ?
C00C C01B Fe05 70.3(3) . . ?
C00C C01B H01B 125.5 . . ?
C014 C01B Fe05 69.4(3) . . ?
C014 C01B C00C 109.0(5) . . ?
C014 C01B H01B 125.5 . . ?
C017 C01C H01C 119.9 . . ?
C01H C01C C017 120.3(6) . . ?
C01H C01C H01C 119.9 . . ?
C01E C01D H01D 120.5 . . ?
C01I C01D H01D 120.5 . . ?
C01I C01D C01E 119.0(6) . . ?
C013 C01E H01E 119.6 . . ?
C01D C01E C013 120.7(6) . . ?
C01D C01E H01E 119.6 . . ?
C018 C01F H01F 118.9 . . ?
C01J C01F C018 122.2(10) . . ?
C01J C01F H01F 118.9 . . ?
C015 C01G H01G 119.4 . . ?
C01H C01G C015 121.1(6) . . ?
C01H C01G H01G 119.4 . . ?
C01C C01H H01H 119.9 . . ?
C01G C01H C01C 120.1(6) . . ?
C01G C01H H01H 119.9 . . ?
C019 C01I H01I 119.5 . . ?
C01D C01I C019 121.1(6) . . ?
C01D C01I H01I 119.5 . . ?
C01F C01J H01J 120.7 . . ?
C01L C01J C01F 118.6(10) . . ?
C01L C01J H01J 120.7 . . ?
C018 C01K H01K 120.6 . . ?
C018 C01K C01M 118.9(10) . . ?
C01M C01K H01K 120.6 . . ?
C01J C01L H01L 119.7 . . ?
C01M C01L C01J 120.6(8) . . ?
C01M C01L H01L 119.7 . . ?
C01K C01M H01M 119.6 . . ?
C01L C01M C01K 120.9(11) . . ?
C01L C01M H01M 119.6 . . ?
Cl2 C01O H01N 108.8 . . ?
Cl2 C01O H01O 108.8 . . ?
Cl1 C01O Cl2 113.7(7) . . ?
Cl1 C01O H01N 108.8 . . ?
Cl1 C01O H01O 108.8 . . ?
H01N C01O H01O 107.7 . . ?
Cl4 C1 H1A 111.2 . . ?
Cl4 C1 H1B 111.2 . . ?
Cl3 C1 Cl4 102.6(8) . . ?
Cl3 C1 H1A 111.2 . . ?
Cl3 C1 H1B 111.2 . . ?
H1A C1 H1B 109.2 . . ?

loop_
_geom_bond_atom_site_label_1
_geom_bond_atom_site_label_2
_geom_bond_distance
_geom_bond_site_symmetry_2
_geom_bond_publ_flag
Sb01 C009 2.138(5) . ?
Sb01 C00J 2.149(5) . ?
Sb01 C00L 2.138(5) . ?
Sb02 C00B 2.146(5) . ?
Sb02 C00G 2.128(5) . ?
Sb02 C00V 2.133(5) . ?
Sb03 C00C 2.127(5) . ?
Sb03 C00E 2.118(5) . ?
Sb03 C018 2.151(6) . ?
Fe04 C00A 2.039(5) . ?
Fe04 C00E 2.065(5) . ?
Fe04 C00G 2.061(5) . ?
Fe04 C00H 2.044(5) . ?
Fe04 C00I 2.042(5) . ?
Fe04 C00K 2.046(5) . ?
Fe04 C00M 2.035(5) . ?
Fe04 C00T 2.049(5) . ?
Fe04 C00W 2.045(5) . ?
Fe04 C010 2.024(5) . ?
Fe05 C009 2.071(5) . ?
Fe05 C00C 2.064(5) . ?
Fe05 C00F 2.060(6) . ?
Fe05 C00N 2.035(6) . ?
Fe05 C00O 2.037(6) . ?
Fe05 C00U 2.039(5) . ?
Fe05 C00Z 2.049(6) . ?
Fe05 C014 2.039(6) . ?
Fe05 C016 2.042(6) . ?
Fe05 C01B 2.047(6) . ?
Fe06 C00L 2.071(5) . ?
Fe06 C00P 2.049(6) . ?
Fe06 C00Q 2.049(5) . ?
Fe06 C00R 2.053(5) . ?
Fe06 C00S 2.045(6) . ?
Fe06 C00V 2.067(5) . ?
Fe06 C00X 2.058(6) . ?
Fe06 C00Y 2.041(5) . ?
Fe06 C012 2.047(6) . ?
Fe06 C01A 2.049(6) . ?
Cl2 C01O 1.776(13) . ?
Cl1 C01O 1.694(12) . ?
C009 C00F 1.439(8) . ?
C009 C00U 1.432(7) . ?
C00A H00A 0.9500 . ?
C00A C00G 1.436(7) . ?
C00A C00I 1.436(8) . ?
C00B C015 1.407(8) . ?
C00B C017 1.400(8) . ?
C00C C00N 1.441(8) . ?
C00C C01B 1.433(7) . ?
Cl4 C1 1.985(17) . ?
C00E C00K 1.431(8) . ?
C00E C00M 1.439(7) . ?
C00F H00F 0.9500 . ?
C00F C00Z 1.409(8) . ?
C00G C00W 1.432(7) . ?
C00H H00H 0.9500 . ?
C00H C00I 1.415(8) . ?
C00H C00W 1.414(8) . ?
C00I H00I 0.9500 . ?
C00J C013 1.396(8) . ?
C00J C019 1.392(8) . ?
C00K H00K 0.9500 . ?
C00K C00T 1.431(8) . ?
C00L C00R 1.420(8) . ?
C00L C00Y 1.425(7) . ?
C00M H00M 0.9500 . ?
C00M C010 1.426(8) . ?
C00N H00N 0.9500 . ?
C00N C00O 1.418(8) . ?
C00O H00O 0.9500 . ?
C00O C014 1.416(8) . ?
C00P H00P 0.9500 . ?
C00P C00R 1.416(8) . ?
C00P C00S 1.435(9) . ?
C00Q H00Q 0.9500 . ?
C00Q C00V 1.435(8) . ?
C00Q C012 1.407(9) . ?
C00R H00R 0.9500 . ?
C00S H00S 0.9500 . ?
C00S C00Y 1.421(9) . ?
C00T H00T 0.9500 . ?
C00T C010 1.419(8) . ?
C00U H00U 0.9500 . ?
C00U C016 1.422(8) . ?
C00V C00X 1.430(8) . ?
C00W H00W 0.9500 . ?
C00X H00X 0.9500 . ?
C00X C01A 1.434(8) . ?
C00Y H00Y 0.9500 . ?
C00Z H00Z 0.9500 . ?
C00Z C016 1.432(9) . ?
C010 H010 0.9500 . ?
Cl3 C1 1.709(14) . ?
C012 H012 0.9500 . ?
C012 C01A 1.428(10) . ?
C013 H013 0.9500 . ?
C013 C01E 1.395(8) . ?
C014 H014 0.9500 . ?
C014 C01B 1.416(9) . ?
C015 H015 0.9500 . ?
C015 C01G 1.379(9) . ?
C016 H016 0.9500 . ?
C017 H017 0.9500 . ?
C017 C01C 1.391(9) . ?
C018 C01F 1.387(10) . ?
C018 C01K 1.376(11) . ?
C019 H019 0.9500 . ?
C019 C01I 1.388(8) . ?
C01A H01A 0.9500 . ?
C01B H01B 0.9500 . ?
C01C H01C 0.9500 . ?
C01C C01H 1.372(11) . ?
C01D H01D 0.9500 . ?
C01D C01E 1.385(10) . ?
C01D C01I 1.380(10) . ?
C01E H01E 0.9500 . ?
C01F H01F 0.9500 . ?
C01F C01J 1.383(11) . ?
C01G H01G 0.9500 . ?
C01G C01H 1.370(10) . ?
C01H H01H 0.9500 . ?
C01I H01I 0.9500 . ?
C01J H01J 0.9500 . ?
C01J C01L 1.368(17) . ?
C01K H01K 0.9500 . ?
C01K C01M 1.410(11) . ?
C01L H01L 0.9500 . ?
C01L C01M 1.366(18) . ?
C01M H01M 0.9500 . ?
C01O H01N 0.9900 . ?
C01O H01O 0.9900 . ?
C1 H1A 0.9900 . ?
C1 H1B 0.9900 . ?

loop_
_geom_torsion_atom_site_label_1
_geom_torsion_atom_site_label_2
_geom_torsion_atom_site_label_3
_geom_torsion_atom_site_label_4
_geom_torsion
_geom_torsion_site_symmetry_1
_geom_torsion_site_symmetry_2
_geom_torsion_site_symmetry_3
_geom_torsion_site_symmetry_4
_geom_torsion_publ_flag
Sb01 C009 C00F Fe05 114.7(4) . . . . ?
Sb01 C009 C00F C00Z 173.9(4) . . . . ?
Sb01 C009 C00U Fe05 -114.3(4) . . . . ?
Sb01 C009 C00U C016 -173.9(4) . . . . ?
Sb01 C00J C013 C01E -178.1(4) . . . . ?
Sb01 C00J C019 C01I 177.3(5) . . . . ?
Sb01 C00L C00R Fe06 116.8(4) . . . . ?
Sb01 C00L C00R C00P 175.9(4) . . . . ?
Sb01 C00L C00Y Fe06 -116.4(4) . . . . ?
Sb01 C00L C00Y C00S -176.4(4) . . . . ?
Sb02 C00B C015 C01G 174.4(5) . . . . ?
Sb02 C00B C017 C01C -174.4(5) . . . . ?
Sb02 C00G C00W Fe04 -118.1(4) . . . . ?
Sb02 C00G C00W C00H -177.5(4) . . . . ?
Sb02 C00V C00X Fe06 -111.0(4) . . . . ?
Sb02 C00V C00X C01A -169.8(4) . . . . ?
Sb03 C00C C00N Fe05 112.7(4) . . . . ?
Sb03 C00C C00N C00O 172.0(4) . . . . ?
Sb03 C00C C01B Fe05 -113.2(4) . . . . ?
Sb03 C00C C01B C014 -172.0(4) . . . . ?
Sb03 C00E C00K Fe04 -112.2(4) . . . . ?
Sb03 C00E C00K C00T -171.3(4) . . . . ?
Sb03 C00E C00M Fe04 112.6(4) . . . . ?
Sb03 C00E C00M C010 171.5(4) . . . . ?
Sb03 C018 C01F C01J -179.7(6) . . . . ?
Sb03 C018 C01K C01M -178.1(6) . . . . ?
Fe04 C00A C00G Sb02 117.9(4) . . . . ?
Fe04 C00A C00G C00W -58.6(4) . . . . ?
Fe04 C00A C00I C00H 59.6(4) . . . . ?
Fe04 C00E C00K C00T -59.1(4) . . . . ?
Fe04 C00E C00M C010 58.9(4) . . . . ?
Fe04 C00G C00W C00H -59.5(4) . . . . ?
Fe04 C00H C00I C00A -59.2(4) . . . . ?
Fe04 C00H C00W C00G 59.7(4) . . . . ?
Fe04 C00K C00T C010 -58.3(4) . . . . ?
Fe04 C00M C010 C00T 60.2(4) . . . . ?
Fe04 C00T C010 C00M -59.8(4) . . . . ?
Fe05 C009 C00F C00Z 59.1(4) . . . . ?
Fe05 C009 C00U C016 -59.6(4) . . . . ?
Fe05 C00C C00N C00O 59.3(4) . . . . ?
Fe05 C00C C01B C014 -58.8(4) . . . . ?
Fe05 C00F C00Z C016 58.8(4) . . . . ?
Fe05 C00N C00O C014 59.5(4) . . . . ?
Fe05 C00O C014 C01B 59.5(4) . . . . ?
Fe05 C00U C016 C00Z -59.8(4) . . . . ?
Fe05 C00Z C016 C00U 59.6(4) . . . . ?
Fe05 C014 C01B C00C 59.3(4) . . . . ?
Fe06 C00L C00R C00P 59.1(4) . . . . ?
Fe06 C00L C00Y C00S -60.0(4) . . . . ?
Fe06 C00P C00R C00L -59.6(4) . . . . ?
Fe06 C00P C00S C00Y 59.1(4) . . . . ?
Fe06 C00Q C00V Sb02 111.1(4) . . . . ?
Fe06 C00Q C00V C00X -59.2(4) . . . . ?
Fe06 C00Q C012 C01A 59.2(4) . . . . ?
Fe06 C00S C00Y C00L 60.7(4) . . . . ?
Fe06 C00V C00X C01A -58.7(4) . . . . ?
Fe06 C00X C01A C012 -59.8(4) . . . . ?
Fe06 C012 C01A C00X 60.0(4) . . . . ?
C009 C00F C00Z Fe05 -59.4(4) . . . . ?
C009 C00F C00Z C016 -0.6(7) . . . . ?
C009 C00U C016 Fe05 60.3(4) . . . . ?
C009 C00U C016 C00Z 0.4(7) . . . . ?
C00A C00G C00W Fe04 58.4(3) . . . . ?
C00A C00G C00W C00H -1.1(6) . . . . ?
C00B C015 C01G C01H -1.3(11) . . . . ?
C00B C017 C01C C01H 0.7(11) . . . . ?
C00C C00N C00O Fe05 -59.8(4) . . . . ?
C00C C00N C00O C014 -0.3(7) . . . . ?
C00E C00K C00T Fe04 59.5(4) . . . . ?
C00E C00K C00T C010 1.2(6) . . . . ?
C00E C00M C010 Fe04 -59.9(4) . . . . ?
C00E C00M C010 C00T 0.3(6) . . . . ?
C00F C009 C00U Fe05 58.8(4) . . . . ?
C00F C009 C00U C016 -0.8(6) . . . . ?
C00F C00Z C016 Fe05 -59.5(4) . . . . ?
C00F C00Z C016 C00U 0.1(7) . . . . ?
C00G C00A C00I Fe04 -59.9(4) . . . . ?
C00G C00A C00I C00H -0.4(6) . . . . ?
C00I C00A C00G Sb02 177.3(4) . . . . ?
C00I C00A C00G Fe04 59.5(4) . . . . ?
C00I C00A C00G C00W 0.9(6) . . . . ?
C00I C00H C00W Fe04 -58.9(4) . . . . ?
C00I C00H C00W C00G 0.9(6) . . . . ?
C00J C013 C01E C01D 0.1(9) . . . . ?
C00J C019 C01I C01D 1.4(10) . . . . ?
C00K C00E C00M Fe04 -58.5(4) . . . . ?
C00K C00E C00M C010 0.4(6) . . . . ?
C00K C00T C010 Fe04 58.8(4) . . . . ?
C00K C00T C010 C00M -1.0(6) . . . . ?
C00M C00E C00K Fe04 58.1(3) . . . . ?
C00M C00E C00K C00T -1.0(6) . . . . ?
C00N C00C C01B Fe05 58.6(4) . . . . ?
C00N C00C C01B C014 -0.2(7) . . . . ?
C00N C00O C014 Fe05 -59.4(4) . . . . ?
C00N C00O C014 C01B 0.2(7) . . . . ?
C00O C014 C01B Fe05 -59.3(4) . . . . ?
C00O C014 C01B C00C 0.0(7) . . . . ?
C00P C00S C00Y Fe06 -59.2(4) . . . . ?
C00P C00S C00Y C00L 1.5(6) . . . . ?
C00Q C00V C00X Fe06 58.9(4) . . . . ?
C00Q C00V C00X C01A 0.2(6) . . . . ?
C00Q C012 C01A Fe06 -59.3(4) . . . . ?
C00Q C012 C01A C00X 0.7(6) . . . . ?
C00R C00L C00Y Fe06 58.5(4) . . . . ?
C00R C00L C00Y C00S -1.5(6) . . . . ?
C00R C00P C00S Fe06 -60.0(4) . . . . ?
C00R C00P C00S C00Y -0.9(6) . . . . ?
C00S C00P C00R Fe06 59.6(4) . . . . ?
C00S C00P C00R C00L 0.0(6) . . . . ?
C00U C009 C00F Fe05 -58.2(4) . . . . ?
C00U C009 C00F C00Z 0.9(6) . . . . ?
C00V C00Q C012 Fe06 -59.7(4) . . . . ?
C00V C00Q C012 C01A -0.6(7) . . . . ?
C00V C00X C01A Fe06 59.2(4) . . . . ?
C00V C00X C01A C012 -0.5(6) . . . . ?
C00W C00H C00I Fe04 58.9(4) . . . . ?
C00W C00H C00I C00A -0.3(6) . . . . ?
C00Y C00L C00R Fe06 -58.2(4) . . . . ?
C00Y C00L C00R C00P 0.9(6) . . . . ?
C012 C00Q C00V Sb02 170.5(4) . . . . ?
C012 C00Q C00V Fe06 59.4(4) . . . . ?
C012 C00Q C00V C00X 0.2(6) . . . . ?
C013 C00J C019 C01I -0.7(9) . . . . ?
C015 C00B C017 C01C -0.5(9) . . . . ?
C015 C01G C01H C01C 1.5(12) . . . . ?
C017 C00B C015 C01G 0.8(9) . . . . ?
C017 C01C C01H C01G -1.2(12) . . . . ?
C018 C01F C01J C01L -1.9(12) . . . . ?
C018 C01K C01M C01L -2.5(14) . . . . ?
C019 C00J C013 C01E -0.1(8) . . . . ?
C01B C00C C00N Fe05 -59.0(4) . . . . ?
C01B C00C C00N C00O 0.3(6) . . . . ?
C01E C01D C01I C019 -1.4(10) . . . . ?
C01F C018 C01K C01M 0.5(12) . . . . ?
C01F C01J C01L C01M -0.1(13) . . . . ?
C01I C01D C01E C013 0.6(10) . . . . ?
C01J C01L C01M C01K 2.3(15) . . . . ?
C01K C018 C01F C01J 1.7(11) . . . . ?
